data_4350227
loop_
_publ_author_name
'Peng, Rong'
'Li, Dan'
'Wu, Tao'
'Zhou, Xiao-Ping'
'Ng, Seik Weng'

_publ_section_title
;
 Increasing structure dimensionality of copper(I) complexes by varying the
 flexible thioether ligand geometry and counteranions.
;
_journal_issue 10
_journal_name_full 'Inorganic chemistry'
_journal_page_first 4035
_journal_page_last 4046
_journal_paper_doi 10.1021/ic060074x
_journal_volume 45
_journal_year 2006
_chemical_formula_moiety '[Cu(C16H14N4S2)I]n'
_chemical_formula_sum 'C16 H14 Cu I N4 S2'
_chemical_formula_weight 516.87
_space_group_IT_number 15
_space_group_name_Hall '-C 2yc'
_space_group_name_H-M_alt 'C 1 2/c 1'
_symmetry_cell_setting monoclinic
_symmetry_space_group_name_H-M 'C 1 2/c 1'
_atom_sites_solution_hydrogens geom
_atom_sites_solution_primary direct
_atom_sites_solution_secondary difmap
_audit_creation_method SHELXL-97
_cell_angle_alpha 90.00
_cell_angle_beta 99.333(2)
_cell_angle_gamma 90.00
_cell_formula_units_Z 8
_cell_length_a 29.755(2)
_cell_length_b 13.4624(9)
_cell_length_c 8.9729(6)
_cell_measurement_reflns_used 15057
_cell_measurement_temperature 293(2)
_cell_measurement_theta_max 27.95
_cell_measurement_theta_min 1.39
_cell_volume 3546.7(4)
_computing_structure_refinement 'SHELXL-97 (Sheldrick, 1997)'
_computing_structure_solution 'SHELXS-97 (Sheldrick, 1990)'
_diffrn_ambient_temperature 293(2)
_diffrn_measured_fraction_theta_full 0.970
_diffrn_measured_fraction_theta_max 0.970
_diffrn_radiation_monochromator graphite
_diffrn_radiation_source 'fine-focus sealed tube'
_diffrn_radiation_type MoK\a
_diffrn_radiation_wavelength 0.71073
_diffrn_reflns_av_R_equivalents 0.0243
_diffrn_reflns_av_sigmaI/netI 0.0250
_diffrn_reflns_limit_h_max 37
_diffrn_reflns_limit_h_min -38
_diffrn_reflns_limit_k_max 17
_diffrn_reflns_limit_k_min -17
_diffrn_reflns_limit_l_max 11
_diffrn_reflns_limit_l_min -11
_diffrn_reflns_number 15057
_diffrn_reflns_theta_full 27.95
_diffrn_reflns_theta_max 27.95
_diffrn_reflns_theta_min 1.39
_exptl_absorpt_coefficient_mu 3.213
_exptl_absorpt_correction_T_max 0.8063
_exptl_absorpt_correction_T_min 0.6991
_exptl_crystal_colour yellow
_exptl_crystal_density_diffrn 1.936
_exptl_crystal_density_method 'not measured'
_exptl_crystal_description block
_exptl_crystal_F_000 2016
_exptl_crystal_size_max 0.12
_exptl_crystal_size_mid 0.11
_exptl_crystal_size_min 0.07
_refine_diff_density_max 0.780
_refine_diff_density_min -0.549
_refine_diff_density_rms 0.187
_refine_ls_extinction_method none
_refine_ls_goodness_of_fit_ref 1.114
_refine_ls_hydrogen_treatment mixed
_refine_ls_matrix_type full
_refine_ls_number_parameters 217
_refine_ls_number_reflns 4135
_refine_ls_number_restraints 0
_refine_ls_restrained_S_all 1.114
_refine_ls_R_factor_all 0.0438
_refine_ls_R_factor_gt 0.0339
_refine_ls_shift/su_max 0.002
_refine_ls_shift/su_mean 0.000
_refine_ls_structure_factor_coef Fsqd
_refine_ls_weighting_details 'calc w=1/[\s^2^(Fo^2^)+(0.0529P)^2^+0.6323P] where P=(Fo^2^+2Fc^2^)/3'
_refine_ls_weighting_scheme calc
_refine_ls_wR_factor_gt 0.0816
_refine_ls_wR_factor_ref 0.0962
_reflns_number_gt 3524
_reflns_number_total 4135
_reflns_threshold_expression >2sigma(I)
_cod_data_source_file ic060074xrom20060115_103604.cif
_cod_data_source_block Complex_4
_cod_original_sg_symbol_H-M C2/c
_cod_database_code 4350227

loop_
_symmetry_equiv_pos_as_xyz
'x, y, z'
'-x, y, -z+1/2'
'x+1/2, y+1/2, z'
'-x+1/2, y+1/2, -z+1/2'
'-x, -y, -z'
'x, -y, z-1/2'
'-x+1/2, -y+1/2, -z'
'x+1/2, -y+1/2, z-1/2'

loop_
_atom_site_label
_atom_site_type_symbol
_atom_site_fract_x
_atom_site_fract_y
_atom_site_fract_z
_atom_site_U_iso_or_equiv
_atom_site_adp_type
_atom_site_occupancy
_atom_site_symmetry_multiplicity
_atom_site_calc_flag
_atom_site_refinement_flags
I1 I 0.999927(7) 0.722054(19) 1.01157(2) 0.04505(10) Uani 1 1 d .
Cu1 Cu 0.941253(18) 0.74395(3) 1.22983(6) 0.05201(15) Uani 1 1 d .
S1 S 0.85337(3) 0.71212(7) 0.98498(11) 0.0465(2) Uani 1 1 d .
S2 S 0.85561(4) 0.84330(7) 0.36726(12) 0.0557(3) Uani 1 1 d .
C6 C 0.78681(12) 0.7561(3) 0.7529(4) 0.0442(8) Uani 1 1 d .
N1 N 0.91081(9) 0.6119(2) 1.1795(3) 0.0395(6) Uani 1 1 d .
C1 C 0.93017(13) 0.5283(3) 1.2398(4) 0.0479(9) Uani 1 1 d .
H1 H 0.9535 0.5328 1.3221 0.057 Uiso 1 1 calc R
N2 N 0.86117(12) 0.5147(2) 1.0023(4) 0.0521(8) Uani 1 1 d .
C11 C 0.80976(12) 0.7977(3) 0.6453(4) 0.0469(8) Uani 1 1 d .
H11 H 0.8378 0.7715 0.6323 0.056 Uiso 1 1 calc R
C10 C 0.79221(11) 0.8764(3) 0.5577(4) 0.0461(8) Uani 1 1 d .
C4 C 0.87671(11) 0.6002(2) 1.0627(4) 0.0391(7) Uani 1 1 d .
C13 C 0.89117(11) 0.9289(3) 0.2968(4) 0.0423(8) Uani 1 1 d .
C7 C 0.74586(13) 0.7975(3) 0.7748(4) 0.0525(9) Uani 1 1 d .
H7 H 0.7303 0.7720 0.8482 0.063 Uiso 1 1 calc R
C2 C 0.91671(14) 0.4358(3) 1.1840(5) 0.0550(9) Uani 1 1 d .
H2 H 0.9305 0.3781 1.2262 0.066 Uiso 1 1 calc R
C9 C 0.75061(12) 0.9154(3) 0.5792(4) 0.0531(9) Uani 1 1 d .
H9 H 0.7379 0.9682 0.5199 0.064 Uiso 1 1 calc R
C14 C 0.91335(15) 1.0859(3) 0.2612(5) 0.0629(11) Uani 1 1 d .
H14 H 0.9115 1.1536 0.2793 0.075 Uiso 1 1 calc R
C5 C 0.80679(12) 0.6682(3) 0.8442(4) 0.0498(9) Uani 1 1 d .
H5A H 0.8179 0.6198 0.7789 0.060 Uiso 1 1 calc R
H5B H 0.7837 0.6368 0.8932 0.060 Uiso 1 1 calc R
N3 N 0.88586(11) 1.0248(2) 0.3206(4) 0.0549(8) Uani 1 1 d .
C8 C 0.72820(13) 0.8765(3) 0.6874(4) 0.0612(11) Uani 1 1 d .
H8 H 0.7006 0.9039 0.7021 0.073 Uiso 1 1 calc R
C16 C 0.94795(13) 0.9531(3) 0.1599(4) 0.0520(9) Uani 1 1 d .
H16 H 0.9692 0.9291 0.1035 0.062 Uiso 1 1 calc R
C15 C 0.94392(14) 1.0536(3) 0.1754(5) 0.0609(11) Uani 1 1 d .
H15 H 0.9614 1.0977 0.1291 0.073 Uiso 1 1 calc R
C3 C 0.88213(14) 0.4331(3) 1.0636(4) 0.0596(10) Uani 1 1 d .
H3 H 0.8727 0.3717 1.0224 0.071 Uiso 1 1 calc R
N4 N 0.92269(9) 0.8879(2) 0.2222(3) 0.0416(6) Uani 1 1 d .
C12 C 0.81813(14) 0.9273(3) 0.4466(5) 0.0627(11) Uani 1 1 d .
H12A H 0.8360 0.9812 0.4976 0.075 Uiso 1 1 calc R
H12B H 0.7965 0.9558 0.3653 0.075 Uiso 1 1 calc R

loop_
_atom_site_aniso_label
_atom_site_aniso_U_11
_atom_site_aniso_U_22
_atom_site_aniso_U_33
_atom_site_aniso_U_23
_atom_site_aniso_U_13
_atom_site_aniso_U_12
I1 0.04706(16) 0.04916(17) 0.03865(15) 0.00037(9) 0.00617(10) -0.00192(9)
Cu1 0.0619(3) 0.0348(3) 0.0568(3) -0.00025(19) 0.0020(2) -0.0034(2)
S1 0.0476(5) 0.0378(5) 0.0511(5) 0.0021(4) -0.0013(4) -0.0017(4)
S2 0.0659(6) 0.0414(5) 0.0646(6) -0.0027(4) 0.0252(5) -0.0050(4)
C6 0.0360(18) 0.050(2) 0.0438(19) -0.0040(15) -0.0011(15) -0.0029(15)
N1 0.0402(15) 0.0342(14) 0.0443(15) 0.0023(12) 0.0073(12) -0.0027(12)
C1 0.050(2) 0.043(2) 0.051(2) 0.0066(16) 0.0086(17) 0.0030(16)
N2 0.061(2) 0.0384(17) 0.0549(19) -0.0007(13) 0.0036(16) -0.0096(14)
C11 0.0376(18) 0.051(2) 0.052(2) 0.0010(16) 0.0093(15) 0.0052(16)
C10 0.0446(19) 0.049(2) 0.0434(18) -0.0030(15) 0.0037(15) 0.0057(16)
C4 0.0396(17) 0.0354(17) 0.0439(17) 0.0027(13) 0.0113(14) -0.0042(13)
C13 0.0459(19) 0.0356(18) 0.0440(18) 0.0018(14) 0.0026(15) -0.0017(15)
C7 0.042(2) 0.067(2) 0.049(2) -0.0052(18) 0.0103(16) -0.0004(18)
C2 0.068(2) 0.0345(19) 0.064(2) 0.0088(17) 0.014(2) 0.0048(18)
C9 0.053(2) 0.054(2) 0.050(2) -0.0019(17) -0.0002(17) 0.0165(18)
C14 0.065(3) 0.034(2) 0.085(3) 0.005(2) 0.002(2) -0.0012(19)
C5 0.0437(19) 0.051(2) 0.052(2) 0.0022(17) 0.0004(16) -0.0091(16)
N3 0.058(2) 0.0355(16) 0.070(2) 0.0005(15) 0.0085(17) 0.0033(15)
C8 0.042(2) 0.085(3) 0.057(2) -0.007(2) 0.0074(17) 0.017(2)
C16 0.048(2) 0.047(2) 0.060(2) 0.0051(18) 0.0089(17) -0.0037(18)
C15 0.059(2) 0.045(2) 0.078(3) 0.016(2) 0.011(2) -0.0065(19)
C3 0.079(3) 0.036(2) 0.064(2) -0.0019(18) 0.011(2) -0.0103(19)
N4 0.0436(15) 0.0355(15) 0.0444(15) 0.0040(12) 0.0033(12) -0.0032(12)
C12 0.068(3) 0.058(2) 0.065(2) 0.014(2) 0.022(2) 0.018(2)

loop_
_atom_type_symbol
_atom_type_description
_atom_type_scat_dispersion_real
_atom_type_scat_dispersion_imag
_atom_type_scat_source
C C 0.0033 0.0016 'International Tables Vol C Tables 4.2.6.8 and 6.1.1.4'
H H 0.0000 0.0000 'International Tables Vol C Tables 4.2.6.8 and 6.1.1.4'
N N 0.0061 0.0033 'International Tables Vol C Tables 4.2.6.8 and 6.1.1.4'
S S 0.1246 0.1234 'International Tables Vol C Tables 4.2.6.8 and 6.1.1.4'
Cu Cu 0.3201 1.2651 'International Tables Vol C Tables 4.2.6.8 and 6.1.1.4'
I I -0.4742 1.8119 'International Tables Vol C Tables 4.2.6.8 and 6.1.1.4'

loop_
_geom_angle_atom_site_label_1
_geom_angle_atom_site_label_2
_geom_angle_atom_site_label_3
_geom_angle
_geom_angle_site_symmetry_1
_geom_angle_site_symmetry_3
Cu1 I1 Cu1 77.316(19) 2_757 .
N1 Cu1 N4 137.02(11) . 1_556
N1 Cu1 I1 107.65(8) . 2_757
N4 Cu1 I1 105.76(8) 1_556 2_757
N1 Cu1 I1 93.34(8) . .
N4 Cu1 I1 105.79(8) 1_556 .
I1 Cu1 I1 101.351(19) 2_757 .
C4 S1 C5 101.85(17) . .
C13 S2 C12 100.21(19) . .
C7 C6 C11 118.7(4) . .
C7 C6 C5 121.3(3) . .
C11 C6 C5 120.0(3) . .
C1 N1 C4 116.0(3) . .
C1 N1 Cu1 120.2(2) . .
C4 N1 Cu1 122.2(2) . .
N1 C1 C2 122.2(3) . .
N1 C1 H1 118.9 . .
C2 C1 H1 118.9 . .
C4 N2 C3 116.0(3) . .
C10 C11 C6 121.8(3) . .
C10 C11 H11 119.1 . .
C6 C11 H11 119.1 . .
C11 C10 C9 118.6(3) . .
C11 C10 C12 122.5(3) . .
C9 C10 C12 118.7(3) . .
N2 C4 N1 126.1(3) . .
N2 C4 S1 119.7(3) . .
N1 C4 S1 114.2(2) . .
N3 C13 N4 126.0(3) . .
N3 C13 S2 119.3(3) . .
N4 C13 S2 114.7(2) . .
C8 C7 C6 119.7(4) . .
C8 C7 H7 120.1 . .
C6 C7 H7 120.1 . .
C3 C2 C1 116.7(4) . .
C3 C2 H2 121.7 . .
C1 C2 H2 121.7 . .
C8 C9 C10 120.2(4) . .
C8 C9 H9 119.9 . .
C10 C9 H9 119.9 . .
N3 C14 C15 122.8(4) . .
N3 C14 H14 118.6 . .
C15 C14 H14 118.6 . .
C6 C5 S1 108.2(2) . .
C6 C5 H5A 110.1 . .
S1 C5 H5A 110.1 . .
C6 C5 H5B 110.1 . .
S1 C5 H5B 110.1 . .
H5A C5 H5B 108.4 . .
C13 N3 C14 116.2(3) . .
C9 C8 C7 121.1(4) . .
C9 C8 H8 119.5 . .
C7 C8 H8 119.5 . .
N4 C16 C15 122.9(4) . .
N4 C16 H16 118.6 . .
C15 C16 H16 118.6 . .
C14 C15 C16 117.0(4) . .
C14 C15 H15 121.5 . .
C16 C15 H15 121.5 . .
N2 C3 C2 123.0(4) . .
N2 C3 H3 118.5 . .
C2 C3 H3 118.5 . .
C16 N4 C13 114.9(3) . .
C16 N4 Cu1 118.5(2) . 1_554
C13 N4 Cu1 125.7(2) . 1_554
C10 C12 S2 112.7(3) . .
C10 C12 H12A 109.0 . .
S2 C12 H12A 109.0 . .
C10 C12 H12B 109.0 . .
S2 C12 H12B 109.0 . .
H12A C12 H12B 107.8 . .

loop_
_geom_bond_atom_site_label_1
_geom_bond_atom_site_label_2
_geom_bond_distance
_geom_bond_site_symmetry_2
I1 Cu1 2.6865(6) 2_757
I1 Cu1 2.8424(6) .
Cu1 N1 2.013(3) .
Cu1 N4 2.013(3) 1_556
Cu1 I1 2.6865(6) 2_757
S1 C4 1.755(3) .
S1 C5 1.816(3) .
S2 C13 1.750(3) .
S2 C12 1.813(4) .
C6 C7 1.383(5) .
C6 C11 1.388(5) .
C6 C5 1.504(5) .
N1 C1 1.337(4) .
N1 C4 1.345(4) .
C1 C2 1.377(6) .
C1 H1 0.9300 .
N2 C4 1.324(4) .
N2 C3 1.336(5) .
C11 C10 1.372(5) .
C11 H11 0.9300 .
C10 C9 1.386(5) .
C10 C12 1.519(5) .
C13 N3 1.322(5) .
C13 N4 1.355(4) .
C7 C8 1.374(5) .
C7 H7 0.9300 .
C2 C3 1.367(6) .
C2 H2 0.9300 .
C9 C8 1.368(5) .
C9 H9 0.9300 .
C14 N3 1.331(5) .
C14 C15 1.355(6) .
C14 H14 0.9300 .
C5 H5A 0.9700 .
C5 H5B 0.9700 .
C8 H8 0.9300 .
C16 N4 1.336(5) .
C16 C15 1.366(7) .
C16 H16 0.9300 .
C15 H15 0.9300 .
C3 H3 0.9300 .
N4 Cu1 2.013(3) 1_554
C12 H12A 0.9700 .
C12 H12B 0.9700 .

loop_
_geom_torsion_atom_site_label_1
_geom_torsion_atom_site_label_2
_geom_torsion_atom_site_label_3
_geom_torsion_atom_site_label_4
_geom_torsion
_geom_torsion_site_symmetry_1
_geom_torsion_site_symmetry_4
Cu1 I1 Cu1 N1 -121.56(8) 2_757 .
Cu1 I1 Cu1 N4 97.35(8) 2_757 1_556
Cu1 I1 Cu1 I1 -12.81(2) 2_757 2_757
N4 Cu1 N1 C1 -159.8(2) 1_556 .
I1 Cu1 N1 C1 -20.4(3) 2_757 .
I1 Cu1 N1 C1 82.6(3) . .
N4 Cu1 N1 C4 35.1(3) 1_556 .
I1 Cu1 N1 C4 174.5(2) 2_757 .
I1 Cu1 N1 C4 -82.5(2) . .
C4 N1 C1 C2 1.2(5) . .
Cu1 N1 C1 C2 -164.8(3) . .
C7 C6 C11 C10 -2.0(5) . .
C5 C6 C11 C10 178.6(3) . .
C6 C11 C10 C9 0.6(5) . .
C6 C11 C10 C12 175.9(4) . .
C3 N2 C4 N1 -0.9(6) . .
C3 N2 C4 S1 177.0(3) . .
C1 N1 C4 N2 -0.6(5) . .
Cu1 N1 C4 N2 165.1(3) . .
C1 N1 C4 S1 -178.6(2) . .
Cu1 N1 C4 S1 -12.9(3) . .
C5 S1 C4 N2 6.1(3) . .
C5 S1 C4 N1 -175.8(2) . .
C12 S2 C13 N3 3.5(3) . .
C12 S2 C13 N4 -177.1(3) . .
C11 C6 C7 C8 1.8(5) . .
C5 C6 C7 C8 -178.8(4) . .
N1 C1 C2 C3 -0.4(6) . .
C11 C10 C9 C8 0.9(6) . .
C12 C10 C9 C8 -174.6(4) . .
C7 C6 C5 S1 -104.2(3) . .
C11 C6 C5 S1 75.2(4) . .
C4 S1 C5 C6 -172.8(2) . .
N4 C13 N3 C14 2.1(6) . .
S2 C13 N3 C14 -178.6(3) . .
C15 C14 N3 C13 2.8(6) . .
C10 C9 C8 C7 -1.1(6) . .
C6 C7 C8 C9 -0.3(6) . .
N3 C14 C15 C16 -4.5(6) . .
N4 C16 C15 C14 1.5(6) . .
C4 N2 C3 C2 1.8(6) . .
C1 C2 C3 N2 -1.2(6) . .
C15 C16 N4 C13 2.8(5) . .
C15 C16 N4 Cu1 -166.7(3) . 1_554
N3 C13 N4 C16 -4.8(5) . .
S2 C13 N4 C16 175.9(2) . .
N3 C13 N4 Cu1 163.8(3) . 1_554
S2 C13 N4 Cu1 -15.5(4) . 1_554
C11 C10 C12 S2 31.0(5) . .
C9 C10 C12 S2 -153.7(3) . .
C13 S2 C12 C10 -162.6(3) . .
